data_4075732
loop_
_publ_author_name
'Han, Won Seok'
'Lee, Soon W.'

_publ_section_title
;
 Preparation of Novel Rhodonocenium Complexes via [2 + 2 + 1]
 Cyclotrimerization of Terminal Aryl Alkynes
;
_journal_issue 5
_journal_name_full Organometallics
_journal_page_first 997
_journal_paper_doi 10.1021/om0492404
_journal_volume 24
_journal_year 2005
_chemical_formula_sum 'C40 H44 F3 O4 Rh S'
_chemical_formula_weight 780.72
_chemical_name_systematic
; 
 ? 
;
_space_group_IT_number 14
_symmetry_cell_setting monoclinic
_symmetry_space_group_name_Hall '-P 2ybc'
_symmetry_space_group_name_H-M 'P 1 21/c 1'
_atom_sites_solution_hydrogens geom
_atom_sites_solution_primary direct
_atom_sites_solution_secondary difmap
_audit_creation_method SHELXL-97
_cell_angle_alpha 90.00
_cell_angle_beta 98.198(6)
_cell_angle_gamma 90.00
_cell_formula_units_Z 4
_cell_length_a 9.2188(6)
_cell_length_b 19.319(2)
_cell_length_c 21.339(2)
_cell_measurement_reflns_used 30
_cell_measurement_temperature 293(2)
_cell_measurement_theta_max 12.46
_cell_measurement_theta_min 7.18
_cell_volume 3761.6(6)
_computing_cell_refinement 'Siemens XSCANS'
_computing_data_collection 'Siemens XSCANS'
_computing_data_reduction 'Siemens SHELXTL'
_computing_molecular_graphics 'Siemens SHELXTL'
_computing_publication_material 'Siemens SHELXTL'
_computing_structure_refinement 'SHELXL-97 (Sheldrick, 1997)'
_computing_structure_solution 'SHELXS-97 (Sheldrick, 1990)'
_diffrn_ambient_temperature 293(2)
_diffrn_measured_fraction_theta_full 0.988
_diffrn_measured_fraction_theta_max 0.988
_diffrn_measurement_device 'Siemens P4'
_diffrn_measurement_method '\w scans'
_diffrn_radiation_monochromator graphite
_diffrn_radiation_source 'sealed tube'
_diffrn_radiation_type MoK\a
_diffrn_radiation_wavelength 0.71073
_diffrn_reflns_av_R_equivalents 0.0313
_diffrn_reflns_av_sigmaI/netI 0.0682
_diffrn_reflns_limit_h_max 10
_diffrn_reflns_limit_h_min 0
_diffrn_reflns_limit_k_max 0
_diffrn_reflns_limit_k_min -22
_diffrn_reflns_limit_l_max 25
_diffrn_reflns_limit_l_min -25
_diffrn_reflns_number 6969
_diffrn_reflns_theta_full 25.00
_diffrn_reflns_theta_max 25.00
_diffrn_reflns_theta_min 1.93
_diffrn_standards_interval_count 97
_diffrn_standards_number 3
_exptl_absorpt_coefficient_mu 0.563
_exptl_absorpt_correction_T_max 0.9021
_exptl_absorpt_correction_T_min 0.6623
_exptl_absorpt_correction_type empirical
_exptl_crystal_colour 'YELLOW            '
_exptl_crystal_density_diffrn 1.379
_exptl_crystal_density_method 'not measured'
_exptl_crystal_description 'CUBE '
_exptl_crystal_F_000 1616
_exptl_crystal_size_max 0.28
_exptl_crystal_size_mid 0.26
_exptl_crystal_size_min 0.24
_refine_diff_density_max 0.409
_refine_diff_density_min -0.290
_refine_diff_density_rms 0.064
_refine_ls_extinction_method none
_refine_ls_goodness_of_fit_ref 1.019
_refine_ls_hydrogen_treatment mixed
_refine_ls_matrix_type full
_refine_ls_number_parameters 459
_refine_ls_number_reflns 6535
_refine_ls_number_restraints 0
_refine_ls_restrained_S_all 1.019
_refine_ls_R_factor_all 0.0854
_refine_ls_R_factor_gt 0.0460
_refine_ls_shift/su_max 0.041
_refine_ls_shift/su_mean 0.001
_refine_ls_structure_factor_coef Fsqd
_refine_ls_weighting_details 'calc w=1/[\s^2^(Fo^2^)+(0.0346P)^2^+1.6829P] where P=(Fo^2^+2Fc^2^)/3'
_refine_ls_weighting_scheme calc
_refine_ls_wR_factor_gt 0.0893
_refine_ls_wR_factor_ref 0.1043
_reflns_number_gt 4434
_reflns_number_total 6535
_reflns_threshold_expression >2sigma(I)
_cod_data_source_file om0492404si20041001_085038.cif
_cod_data_source_block tollyl
_cod_depositor_comments
;
The following automatic conversions were performed:

'_symmetry_cell_setting' value 'Monoclinic' changed to 'monoclinic'
according to /home/saulius/struct/CIF-dictionaries/cif_core.dic
dictionary named 'cif_core.dic' version 2.4.1 from 2010-06-29.

Automatic conversion script
Id: cif_fix_values 1715 2011-07-08 13:25:40Z adriana 
;
_cod_original_cell_volume 3761.7(6)
_cod_original_sg_symbol_H-M 'P2(1)/c  '
_cod_database_code 4075732

loop_
_symmetry_equiv_pos_as_xyz
'x, y, z'
'-x, y+1/2, -z+1/2'
'-x, -y, -z'
'x, -y-1/2, z-1/2'

loop_
_atom_site_label
_atom_site_type_symbol
_atom_site_fract_x
_atom_site_fract_y
_atom_site_fract_z
_atom_site_U_iso_or_equiv
_atom_site_adp_type
_atom_site_occupancy
_atom_site_symmetry_multiplicity
_atom_site_calc_flag
_atom_site_refinement_flags
Rh1 Rh 0.33596(4) 0.325545(17) 0.810076(15) 0.04119(11) Uani 1 1 d .
O1 O 0.3752(3) 0.23401(16) 0.95995(14) 0.0589(8) Uani 1 1 d .
C1 C 0.1890(5) 0.2385(2) 0.7842(2) 0.0500(11) Uani 1 1 d .
C2 C 0.2460(5) 0.2634(2) 0.7296(2) 0.0536(12) Uani 1 1 d .
C3 C 0.1994(5) 0.3340(3) 0.7193(2) 0.0558(12) Uani 1 1 d .
C4 C 0.1159(5) 0.3529(2) 0.7677(2) 0.0552(12) Uani 1 1 d .
C5 C 0.1076(5) 0.2932(2) 0.8076(2) 0.0494(11) Uani 1 1 d .
C6 C 0.2037(6) 0.1658(2) 0.8092(2) 0.0693(14) Uani 1 1 d .
H6A H 0.1991 0.1660 0.8539 0.104 Uiso 1 1 calc R
H6B H 0.2961 0.1469 0.8017 0.104 Uiso 1 1 calc R
H6C H 0.1255 0.1379 0.7880 0.104 Uiso 1 1 calc R
C7 C 0.3359(6) 0.2229(3) 0.6888(2) 0.0810(17) Uani 1 1 d .
H7A H 0.4075 0.2527 0.6744 0.121 Uiso 1 1 calc R
H7B H 0.2730 0.2044 0.6530 0.121 Uiso 1 1 calc R
H7C H 0.3847 0.1856 0.7130 0.121 Uiso 1 1 calc R
C8 C 0.2313(7) 0.3804(3) 0.6667(2) 0.0885(19) Uani 1 1 d .
H8A H 0.3167 0.3639 0.6503 0.133 Uiso 1 1 calc R
H8B H 0.2486 0.4266 0.6825 0.133 Uiso 1 1 calc R
H8C H 0.1492 0.3804 0.6335 0.133 Uiso 1 1 calc R
C9 C 0.0468(6) 0.4212(3) 0.7756(3) 0.0802(16) Uani 1 1 d .
H9A H 0.0498 0.4310 0.8198 0.120 Uiso 1 1 calc R
H9B H -0.0533 0.4202 0.7555 0.120 Uiso 1 1 calc R
H9C H 0.0991 0.4565 0.7564 0.120 Uiso 1 1 calc R
C10 C 0.0231(5) 0.2893(3) 0.8624(2) 0.0732(15) Uani 1 1 d .
H10A H 0.0205 0.3342 0.8815 0.110 Uiso 1 1 calc R
H10B H 0.0696 0.2570 0.8931 0.110 Uiso 1 1 calc R
H10C H -0.0751 0.2742 0.8478 0.110 Uiso 1 1 calc R
C11 C 0.5544(5) 0.3724(2) 0.80739(19) 0.0445(10) Uani 1 1 d .
C12 C 0.4652(5) 0.4168(2) 0.8397(2) 0.0425(10) Uani 1 1 d .
H12 H 0.432(4) 0.461(2) 0.8236(19) 0.054(13) Uiso 1 1 d .
C13 C 0.4300(5) 0.3827(2) 0.89550(19) 0.0452(10) Uani 1 1 d .
C14 C 0.4948(4) 0.3144(2) 0.89626(18) 0.0409(10) Uani 1 1 d .
C15 C 0.5699(5) 0.3089(2) 0.8424(2) 0.0442(10) Uani 1 1 d .
H15 H 0.623(4) 0.269(2) 0.8268(19) 0.054(12) Uiso 1 1 d .
C16 C 0.6121(5) 0.3878(2) 0.7479(2) 0.0479(11) Uani 1 1 d .
C17 C 0.6823(5) 0.3368(2) 0.7172(2) 0.0562(12) Uani 1 1 d .
H17 H 0.6933 0.2925 0.7342 0.067 Uiso 1 1 calc R
C18 C 0.7359(6) 0.3520(3) 0.6611(2) 0.0701(15) Uani 1 1 d .
H18 H 0.7835 0.3176 0.6414 0.084 Uiso 1 1 calc R
C19 C 0.7202(6) 0.4167(3) 0.6343(2) 0.0695(15) Uani 1 1 d .
C20 C 0.6546(6) 0.4668(3) 0.6651(2) 0.0732(15) Uani 1 1 d .
H20 H 0.6460 0.5112 0.6481 0.088 Uiso 1 1 calc R
C21 C 0.6004(6) 0.4532(2) 0.7210(2) 0.0625(13) Uani 1 1 d .
H21 H 0.5556 0.4885 0.7408 0.075 Uiso 1 1 calc R
C22 C 0.7794(8) 0.4322(3) 0.5730(3) 0.103(2) Uani 1 1 d .
H22A H 0.7594 0.4796 0.5613 0.154 Uiso 1 1 calc R
H22B H 0.7329 0.4024 0.5401 0.154 Uiso 1 1 calc R
H22C H 0.8833 0.4245 0.5788 0.154 Uiso 1 1 calc R
C23 C 0.3485(5) 0.4177(2) 0.94177(19) 0.0444(10) Uani 1 1 d .
C24 C 0.3516(5) 0.4896(2) 0.9464(2) 0.0567(12) Uani 1 1 d .
H24 H 0.4000 0.5152 0.9189 0.068 Uiso 1 1 calc R
C25 C 0.2835(5) 0.5236(3) 0.9914(2) 0.0632(13) Uani 1 1 d .
H25 H 0.2869 0.5717 0.9933 0.076 Uiso 1 1 calc R
C26 C 0.2116(5) 0.4883(3) 1.0331(2) 0.0566(12) Uani 1 1 d .
C27 C 0.2019(6) 0.4172(3) 1.0264(2) 0.0647(14) Uani 1 1 d .
H27 H 0.1482 0.3921 1.0524 0.078 Uiso 1 1 calc R
C28 C 0.2702(5) 0.3825(2) 0.9821(2) 0.0567(12) Uani 1 1 d .
H28 H 0.2631 0.3346 0.9794 0.068 Uiso 1 1 calc R
C29 C 0.1424(6) 0.5257(3) 1.0830(2) 0.0807(17) Uani 1 1 d .
H29A H 0.0971 0.4928 1.1078 0.121 Uiso 1 1 calc R
H29B H 0.0696 0.5574 1.0632 0.121 Uiso 1 1 calc R
H29C H 0.2162 0.5510 1.1101 0.121 Uiso 1 1 calc R
C30 C 0.5127(5) 0.2566(2) 0.9446(2) 0.0493(11) Uani 1 1 d .
H30 H 0.547(4) 0.215(2) 0.9227(18) 0.052(12) Uiso 1 1 d .
C31 C 0.6195(5) 0.2785(2) 1.00269(19) 0.0472(11) Uani 1 1 d .
C32 C 0.5757(5) 0.3043(2) 1.0570(2) 0.0562(12) Uani 1 1 d .
H32 H 0.4762 0.3064 1.0602 0.067 Uiso 1 1 calc R
C33 C 0.6760(5) 0.3271(3) 1.1069(2) 0.0606(12) Uani 1 1 d .
H33 H 0.6427 0.3448 1.1428 0.073 Uiso 1 1 calc R
C34 C 0.8251(5) 0.3241(3) 1.1047(2) 0.0603(12) Uani 1 1 d .
C35 C 0.8686(6) 0.2964(3) 1.0508(2) 0.0644(13) Uani 1 1 d .
H35 H 0.9682 0.2927 1.0483 0.077 Uiso 1 1 calc R
C36 C 0.7681(5) 0.2738(2) 1.0001(2) 0.0589(12) Uani 1 1 d .
H36 H 0.8010 0.2556 0.9643 0.071 Uiso 1 1 calc R
C37 C 0.9344(6) 0.3490(3) 1.1593(2) 0.0906(19) Uani 1 1 d .
H37A H 0.8832 0.3664 1.1922 0.136 Uiso 1 1 calc R
H37B H 0.9930 0.3853 1.1451 0.136 Uiso 1 1 calc R
H37C H 0.9965 0.3113 1.1755 0.136 Uiso 1 1 calc R
C38 C 0.3849(7) 0.1662(3) 0.9882(3) 0.0884(18) Uani 1 1 d .
H38A H 0.4481 0.1674 1.0287 0.106 Uiso 1 1 calc R
H38B H 0.4254 0.1336 0.9608 0.106 Uiso 1 1 calc R
C39 C 0.2356(8) 0.1449(4) 0.9973(3) 0.122(3) Uani 1 1 d .
H39A H 0.2390 0.0997 1.0161 0.184 Uiso 1 1 calc R
H39B H 0.1740 0.1438 0.9570 0.184 Uiso 1 1 calc R
H39C H 0.1967 0.1774 1.0246 0.184 Uiso 1 1 calc R
C40 C 0.8073(9) 0.0799(3) 0.8751(3) 0.0875(19) Uani 1 1 d .
S1 S 0.69273(17) 0.11194(7) 0.80568(7) 0.0704(4) Uani 1 1 d .
F1 F 0.7475(6) 0.0270(2) 0.90069(18) 0.1361(16) Uani 1 1 d .
F2 F 0.8304(6) 0.1287(2) 0.91908(18) 0.1467(18) Uani 1 1 d .
F3 F 0.9362(5) 0.0590(2) 0.8623(2) 0.1429(17) Uani 1 1 d .
O2 O 0.5569(5) 0.1247(3) 0.8290(3) 0.1253(17) Uani 1 1 d .
O3 O 0.7670(5) 0.17361(18) 0.7913(2) 0.0970(13) Uani 1 1 d .
O4 O 0.6922(5) 0.05673(18) 0.76115(17) 0.0864(12) Uani 1 1 d .

loop_
_atom_site_aniso_label
_atom_site_aniso_U_11
_atom_site_aniso_U_22
_atom_site_aniso_U_33
_atom_site_aniso_U_23
_atom_site_aniso_U_13
_atom_site_aniso_U_12
Rh1 0.04389(19) 0.04143(18) 0.03897(17) -0.00281(17) 0.00842(13) -0.00436(19)
O1 0.062(2) 0.0507(19) 0.063(2) 0.0092(16) 0.0077(17) -0.0144(16)
C1 0.050(3) 0.053(3) 0.046(2) -0.008(2) 0.002(2) -0.012(2)
C2 0.051(3) 0.063(3) 0.047(3) -0.018(2) 0.006(2) -0.007(2)
C3 0.060(3) 0.067(3) 0.039(2) -0.004(2) 0.001(2) -0.007(3)
C4 0.048(3) 0.058(3) 0.056(3) 0.000(2) -0.002(2) -0.001(2)
C5 0.042(3) 0.056(3) 0.049(3) -0.008(2) 0.004(2) -0.008(2)
C6 0.076(4) 0.054(3) 0.075(3) 0.001(3) 0.001(3) -0.017(3)
C7 0.078(4) 0.095(4) 0.073(4) -0.036(3) 0.024(3) -0.013(3)
C8 0.107(5) 0.106(5) 0.049(3) 0.018(3) -0.001(3) -0.023(4)
C9 0.065(4) 0.070(4) 0.101(4) 0.000(3) -0.001(3) 0.011(3)
C10 0.059(3) 0.097(4) 0.069(3) -0.014(3) 0.027(3) -0.019(3)
C11 0.042(2) 0.044(2) 0.048(2) -0.001(2) 0.009(2) -0.003(2)
C12 0.042(3) 0.038(2) 0.049(3) 0.001(2) 0.010(2) -0.007(2)
C13 0.046(3) 0.043(2) 0.047(2) -0.007(2) 0.008(2) -0.006(2)
C14 0.045(2) 0.037(2) 0.040(2) -0.0038(18) 0.0046(18) -0.0037(19)
C15 0.038(2) 0.048(3) 0.047(2) -0.006(2) 0.007(2) -0.002(2)
C16 0.047(3) 0.047(3) 0.052(3) -0.005(2) 0.015(2) -0.009(2)
C17 0.070(3) 0.043(3) 0.060(3) -0.003(2) 0.022(2) -0.011(2)
C18 0.092(4) 0.059(3) 0.067(3) -0.009(3) 0.040(3) -0.005(3)
C19 0.081(4) 0.076(4) 0.055(3) -0.001(3) 0.026(3) -0.016(3)
C20 0.083(4) 0.066(3) 0.075(3) 0.018(3) 0.028(3) -0.003(3)
C21 0.072(3) 0.051(3) 0.070(3) 0.006(2) 0.030(3) 0.002(3)
C22 0.139(6) 0.104(5) 0.077(4) 0.003(4) 0.055(4) -0.022(4)
C23 0.047(3) 0.042(2) 0.042(2) 0.0003(19) -0.001(2) -0.003(2)
C24 0.066(3) 0.049(3) 0.059(3) -0.003(2) 0.022(2) -0.004(2)
C25 0.074(4) 0.046(3) 0.072(3) -0.014(2) 0.019(3) 0.001(3)
C26 0.053(3) 0.063(3) 0.054(3) -0.014(2) 0.009(2) 0.003(2)
C27 0.072(4) 0.071(3) 0.056(3) -0.006(3) 0.026(3) -0.010(3)
C28 0.071(3) 0.042(3) 0.060(3) -0.007(2) 0.017(3) -0.006(2)
C29 0.078(4) 0.096(4) 0.072(3) -0.028(3) 0.023(3) 0.000(3)
C30 0.055(3) 0.046(3) 0.046(3) 0.002(2) 0.007(2) -0.004(2)
C31 0.056(3) 0.042(2) 0.043(2) 0.0044(19) 0.009(2) -0.002(2)
C32 0.049(3) 0.071(3) 0.049(3) 0.008(2) 0.009(2) -0.005(2)
C33 0.064(3) 0.071(3) 0.047(2) 0.005(3) 0.009(2) -0.003(3)
C34 0.060(3) 0.068(3) 0.051(3) 0.008(3) 0.004(2) -0.005(3)
C35 0.051(3) 0.070(3) 0.073(3) -0.002(3) 0.007(3) 0.001(3)
C36 0.064(3) 0.057(3) 0.058(3) -0.003(2) 0.015(3) 0.002(3)
C37 0.076(4) 0.126(5) 0.065(3) -0.005(3) -0.005(3) -0.016(4)
C38 0.102(5) 0.072(4) 0.091(4) 0.025(3) 0.013(4) -0.025(4)
C39 0.156(7) 0.124(6) 0.086(5) 0.032(4) 0.014(5) -0.061(5)
C40 0.126(6) 0.058(4) 0.077(4) -0.007(3) 0.013(4) -0.004(4)
S1 0.0785(10) 0.0517(8) 0.0825(10) -0.0056(7) 0.0159(8) -0.0021(7)
F1 0.228(5) 0.086(3) 0.099(3) 0.019(2) 0.041(3) -0.012(3)
F2 0.246(5) 0.095(3) 0.089(3) -0.027(2) -0.011(3) -0.008(3)
F3 0.102(3) 0.134(4) 0.185(5) -0.005(3) -0.009(3) 0.030(3)
O2 0.076(3) 0.122(4) 0.184(5) -0.024(4) 0.042(3) 0.012(3)
O3 0.134(4) 0.055(2) 0.106(3) 0.005(2) 0.031(3) -0.020(2)
O4 0.119(3) 0.064(2) 0.077(2) -0.0147(19) 0.015(2) -0.009(2)

loop_
_atom_type_symbol
_atom_type_description
_atom_type_scat_dispersion_real
_atom_type_scat_dispersion_imag
_atom_type_scat_source
C C 0.0033 0.0016 'International Tables Vol C Tables 4.2.6.8 and 6.1.1.4'
H H 0.0000 0.0000 'International Tables Vol C Tables 4.2.6.8 and 6.1.1.4'
O O 0.0106 0.0060 'International Tables Vol C Tables 4.2.6.8 and 6.1.1.4'
F F 0.0171 0.0103 'International Tables Vol C Tables 4.2.6.8 and 6.1.1.4'
S S 0.1246 0.1234 'International Tables Vol C Tables 4.2.6.8 and 6.1.1.4'
Rh Rh -1.1178 0.9187 'International Tables Vol C Tables 4.2.6.8 and 6.1.1.4'

loop_
_geom_angle_atom_site_label_1
_geom_angle_atom_site_label_2
_geom_angle_atom_site_label_3
_geom_angle
C3 Rh1 C2 38.86(17)
C3 Rh1 C4 38.34(17)
C2 Rh1 C4 64.73(18)
C3 Rh1 C12 115.19(18)
C2 Rh1 C12 144.63(17)
C4 Rh1 C12 111.50(17)
C3 Rh1 C1 64.50(17)
C2 Rh1 C1 38.37(16)
C4 Rh1 C1 64.59(17)
C12 Rh1 C1 174.52(17)
C3 Rh1 C5 64.17(17)
C2 Rh1 C5 64.08(16)
C4 Rh1 C5 38.67(16)
C12 Rh1 C5 136.48(17)
C1 Rh1 C5 38.09(16)
C3 Rh1 C14 173.60(17)
C2 Rh1 C14 138.31(16)
C4 Rh1 C14 148.03(17)
C12 Rh1 C14 64.01(15)
C1 Rh1 C14 116.97(15)
C5 Rh1 C14 121.15(16)
C3 Rh1 C15 135.62(17)
C2 Rh1 C15 114.68(17)
C4 Rh1 C15 171.19(17)
C12 Rh1 C15 63.44(17)
C1 Rh1 C15 120.96(16)
C5 Rh1 C15 149.88(17)
C14 Rh1 C15 38.00(15)
C3 Rh1 C13 144.58(17)
C2 Rh1 C13 176.36(17)
C4 Rh1 C13 117.29(17)
C12 Rh1 C13 38.35(15)
C1 Rh1 C13 138.95(16)
C5 Rh1 C13 115.32(16)
C14 Rh1 C13 38.49(14)
C15 Rh1 C13 63.84(16)
C3 Rh1 C11 111.19(17)
C2 Rh1 C11 116.98(16)
C4 Rh1 C11 133.66(17)
C12 Rh1 C11 38.08(15)
C1 Rh1 C11 147.40(16)
C5 Rh1 C11 171.98(16)
C14 Rh1 C11 63.96(15)
C15 Rh1 C11 37.93(15)
C13 Rh1 C11 64.17(15)
C30 O1 C38 111.8(4)
C5 C1 C2 108.0(4)
C5 C1 C6 126.4(4)
C2 C1 C6 125.4(4)
C5 C1 Rh1 71.3(2)
C2 C1 Rh1 70.1(2)
C6 C1 Rh1 127.6(3)
C1 C2 C3 107.9(4)
C1 C2 C7 126.5(5)
C3 C2 C7 125.6(5)
C1 C2 Rh1 71.5(2)
C3 C2 Rh1 70.5(2)
C7 C2 Rh1 124.6(3)
C4 C3 C2 108.3(4)
C4 C3 C8 125.1(5)
C2 C3 C8 126.6(5)
C4 C3 Rh1 71.0(2)
C2 C3 Rh1 70.6(2)
C8 C3 Rh1 124.4(3)
C3 C4 C5 107.6(4)
C3 C4 C9 126.6(5)
C5 C4 C9 125.8(4)
C3 C4 Rh1 70.6(3)
C5 C4 Rh1 71.6(3)
C9 C4 Rh1 124.1(3)
C1 C5 C4 108.1(4)
C1 C5 C10 126.5(4)
C4 C5 C10 125.3(4)
C1 C5 Rh1 70.6(2)
C4 C5 Rh1 69.8(3)
C10 C5 Rh1 126.9(3)
C12 C11 C15 106.4(4)
C12 C11 C16 126.6(4)
C15 C11 C16 126.9(4)
C12 C11 Rh1 69.3(2)
C15 C11 Rh1 70.2(2)
C16 C11 Rh1 123.0(3)
C11 C12 C13 109.8(4)
C11 C12 Rh1 72.7(2)
C13 C12 Rh1 72.0(2)
C12 C13 C14 106.6(4)
C12 C13 C23 122.5(4)
C14 C13 C23 130.8(4)
C12 C13 Rh1 69.7(2)
C14 C13 Rh1 70.4(2)
C23 C13 Rh1 127.0(3)
C15 C14 C13 107.8(4)
C15 C14 C30 118.4(4)
C13 C14 C30 133.2(4)
C15 C14 Rh1 71.0(2)
C13 C14 Rh1 71.1(2)
C30 C14 Rh1 129.8(3)
C14 C15 C11 109.4(4)
C14 C15 Rh1 71.0(2)
C11 C15 Rh1 71.9(2)
C21 C16 C17 117.6(4)
C21 C16 C11 121.6(4)
C17 C16 C11 120.7(4)
C18 C17 C16 120.1(4)
C19 C18 C17 121.5(5)
C20 C19 C18 118.3(5)
C20 C19 C22 121.0(5)
C18 C19 C22 120.7(5)
C19 C20 C21 121.5(5)
C20 C21 C16 120.9(5)
C28 C23 C24 117.0(4)
C28 C23 C13 123.4(4)
C24 C23 C13 119.6(4)
C25 C24 C23 121.1(4)
C26 C25 C24 121.6(5)
C25 C26 C27 117.4(4)
C25 C26 C29 121.1(5)
C27 C26 C29 121.5(5)
C26 C27 C28 121.5(5)
C23 C28 C27 121.2(4)
O1 C30 C14 111.6(4)
O1 C30 C31 113.0(4)
C14 C30 C31 110.1(3)
C32 C31 C36 118.0(4)
C32 C31 C30 123.4(4)
C36 C31 C30 118.5(4)
C31 C32 C33 121.4(4)
C32 C33 C34 121.3(5)
C35 C34 C33 117.0(5)
C35 C34 C37 121.8(5)
C33 C34 C37 121.2(5)
C34 C35 C36 122.0(5)
C31 C36 C35 120.2(5)
O1 C38 C39 107.8(5)
F1 C40 F3 106.9(6)
F1 C40 F2 107.1(5)
F3 C40 F2 107.8(6)
F1 C40 S1 112.1(5)
F3 C40 S1 112.0(5)
F2 C40 S1 110.7(5)
O4 S1 O3 115.8(2)
O4 S1 O2 116.1(3)
O3 S1 O2 113.6(3)
O4 S1 C40 103.7(3)
O3 S1 C40 102.7(3)
O2 S1 C40 102.3(3)

loop_
_geom_bond_atom_site_label_1
_geom_bond_atom_site_label_2
_geom_bond_distance
Rh1 C3 2.160(4)
Rh1 C2 2.162(4)
Rh1 C4 2.165(5)
Rh1 C12 2.171(4)
Rh1 C1 2.180(4)
Rh1 C5 2.189(4)
Rh1 C14 2.192(4)
Rh1 C15 2.193(4)
Rh1 C13 2.201(4)
Rh1 C11 2.215(4)
O1 C30 1.422(5)
O1 C38 1.440(6)
C1 C5 1.426(6)
C1 C2 1.427(6)
C1 C6 1.503(6)
C2 C3 1.438(6)
C2 C7 1.505(6)
C3 C4 1.420(6)
C3 C8 1.499(6)
C4 C5 1.442(6)
C4 C9 1.485(6)
C5 C10 1.497(6)
C11 C12 1.432(6)
C11 C15 1.433(6)
C11 C16 1.475(5)
C12 C13 1.436(6)
C13 C14 1.448(5)
C13 C23 1.486(6)
C14 C15 1.428(5)
C14 C30 1.514(5)
C16 C21 1.387(6)
C16 C17 1.393(6)
C17 C18 1.389(6)
C18 C19 1.374(7)
C19 C20 1.359(7)
C19 C22 1.517(6)
C20 C21 1.383(6)
C23 C28 1.378(6)
C23 C24 1.392(6)
C24 C25 1.386(6)
C25 C26 1.364(6)
C26 C27 1.383(7)
C26 C29 1.504(6)
C27 C28 1.383(6)
C30 C31 1.528(6)
C31 C32 1.375(6)
C31 C36 1.381(6)
C32 C33 1.379(6)
C33 C34 1.383(6)
C34 C35 1.379(6)
C34 C37 1.508(7)
C35 C36 1.391(6)
C38 C39 1.474(8)
C40 F1 1.315(7)
C40 F3 1.320(7)
C40 F2 1.326(6)
C40 S1 1.803(7)
S1 O4 1.428(4)
S1 O3 1.429(4)
S1 O2 1.433(4)
